data_2228105
loop_
_publ_author_name
'H\"okelek, Tuncer'
'Saka, G\"uner'
'Tercan, Bar\?i\,s'
'Tenlik, Erdin\,c'
'Necefo\(glu, Hacali'

_publ_section_title
;
 Bis(4-methoxybenzoato)-\k^2^<i>O</i>,<i>O</i>';\k<i>O</i>-bis(nicotinamide-\k<i>N</i>^1^)zinc(II)
;
_journal_coeditor_code XU5015
_journal_issue 9
_journal_name_full 'Acta Crystallographica Section E'
_journal_page_first m1135
_journal_page_last m1136
_journal_paper_doi 10.1107/S1600536810032885
_journal_volume 66
_journal_year 2010
_chemical_formula_iupac '[Zn (C8 H7 O3)2 (C6 H6 N2 O)2]'
_chemical_formula_moiety 'C28 H26 N4 O8 Zn'
_chemical_formula_sum 'C28 H26 N4 O8 Zn'
_chemical_formula_weight 611.92
_chemical_name_systematic
;
Bis(4-methoxybenzoato)-\k^2^<i>O</i>,<i>O</i>';\k<i>O</i>-bis(nicotinamide-
\k<i>N</i>^1^)zinc(II)
;
_space_group_IT_number 2
_symmetry_cell_setting triclinic
_symmetry_space_group_name_Hall '-P 1'
_symmetry_space_group_name_H-M 'P -1'
_atom_sites_solution_hydrogens geom
_atom_sites_solution_primary direct
_atom_sites_solution_secondary difmap
_audit_creation_method SHELXL-97
_cell_angle_alpha 77.050(2)
_cell_angle_beta 85.654(3)
_cell_angle_gamma 78.526(2)
_cell_formula_units_Z 6
_cell_length_a 10.6828(2)
_cell_length_b 16.6230(3)
_cell_length_c 23.8011(4)
_cell_measurement_reflns_used 9864
_cell_measurement_temperature 100(2)
_cell_measurement_theta_max 28.07
_cell_measurement_theta_min 2.52
_cell_volume 4034.63(13)
_computing_cell_refinement 'SAINT (Bruker, 2007)'
_computing_data_collection 'APEX2 (Bruker, 2007)'
_computing_data_reduction 'SAINT (Bruker, 2007)'
_computing_molecular_graphics 'Mercury (Macrae <i>et al.</i>, 2006)'
_computing_publication_material 'WinGX (Farrugia, 1999) and PLATON (Spek, 2009)'
_computing_structure_refinement 'SHELXL97 (Sheldrick, 2008)'
_computing_structure_solution 'SHELXS97 (Sheldrick, 2008)'
_diffrn_ambient_temperature 100(2)
_diffrn_measured_fraction_theta_full 0.989
_diffrn_measured_fraction_theta_max 0.989
_diffrn_measurement_device_type 'Bruker Kappa APEXII CCD area-detector diffractometer'
_diffrn_measurement_method '\f and \w scans'
_diffrn_radiation_monochromator graphite
_diffrn_radiation_source 'fine-focus sealed tube'
_diffrn_radiation_type MoK\a
_diffrn_radiation_wavelength 0.71073
_diffrn_reflns_av_R_equivalents 0.0395
_diffrn_reflns_av_sigmaI/netI 0.0479
_diffrn_reflns_limit_h_max 13
_diffrn_reflns_limit_h_min -14
_diffrn_reflns_limit_k_max 22
_diffrn_reflns_limit_k_min -20
_diffrn_reflns_limit_l_max 29
_diffrn_reflns_limit_l_min -31
_diffrn_reflns_number 72134
_diffrn_reflns_theta_full 28.45
_diffrn_reflns_theta_max 28.45
_diffrn_reflns_theta_min 0.88
_diffrn_standards_number 0
_exptl_absorpt_coefficient_mu 0.972
_exptl_absorpt_correction_T_max 0.8225
_exptl_absorpt_correction_T_min 0.7760
_exptl_absorpt_correction_type multi-scan
_exptl_absorpt_process_details '(SADABS; Bruker, 2005)'
_exptl_crystal_colour colorless
_exptl_crystal_density_diffrn 1.511
_exptl_crystal_density_method 'not measured'
_exptl_crystal_description block
_exptl_crystal_F_000 1896
_exptl_crystal_size_max 0.26
_exptl_crystal_size_mid 0.24
_exptl_crystal_size_min 0.20
_refine_diff_density_max 0.419
_refine_diff_density_min -0.459
_refine_ls_extinction_method none
_refine_ls_goodness_of_fit_ref 1.034
_refine_ls_hydrogen_treatment mixed
_refine_ls_matrix_type full
_refine_ls_number_parameters 1162
_refine_ls_number_reflns 20155
_refine_ls_number_restraints 0
_refine_ls_restrained_S_all 1.034
_refine_ls_R_factor_all 0.0611
_refine_ls_R_factor_gt 0.0373
_refine_ls_shift/su_max 0.006
_refine_ls_shift/su_mean 0.000
_refine_ls_structure_factor_coef Fsqd
_refine_ls_weighting_details 'calc w=1/[\s^2^(Fo^2^)+(0.0414P)^2^+0.1789P] where P=(Fo^2^+2Fc^2^)/3'
_refine_ls_weighting_scheme calc
_refine_ls_wR_factor_gt 0.0832
_refine_ls_wR_factor_ref 0.0915
_reflns_number_gt 14979
_reflns_number_total 20155
_reflns_threshold_expression I>2\s(I)
_cod_data_source_file xu5015.cif
_cod_data_source_block I
_cod_database_code 2228105
_cod_database_fobs_code 2228105

loop_
_symmetry_equiv_pos_as_xyz
'x, y, z'
'-x, -y, -z'

loop_
_atom_site_type_symbol
_atom_site_label
_atom_site_fract_x
_atom_site_fract_y
_atom_site_fract_z
_atom_site_U_iso_or_equiv
_atom_site_adp_type
_atom_site_calc_flag
_atom_site_refinement_flags
_atom_site_occupancy
_atom_site_disorder_assembly
_atom_site_disorder_group
Zn Zn1 0.313492(18) 0.366125(12) 0.622308(9) 0.01588(6) Uani d . 1 . .
Zn Zn2 0.352863(19) 0.301859(12) 1.053489(9) 0.01722(6) Uani d . 1 . .
Zn Zn3 0.976026(18) 1.016176(12) 0.288848(9) 0.01588(6) Uani d . 1 . .
O O1 0.39085(11) 0.33289(7) 0.72375(5) 0.0209(3) Uani d . 1 . .
O O2 0.22139(11) 0.30695(8) 0.68818(5) 0.0208(3) Uani d . 1 . .
O O3 0.15524(12) 0.13733(8) 0.95436(5) 0.0250(3) Uani d . 1 . .
O O4 0.17745(11) 0.52611(8) 0.62504(5) 0.0216(3) Uani d . 1 . .
O O5 0.37345(11) 0.47164(7) 0.59757(5) 0.0208(3) Uani d . 1 . .
O O6 0.43183(11) 0.84998(7) 0.52950(5) 0.0204(3) Uani d . 1 . .
O O7 0.25931(12) 0.53514(9) 0.40279(6) 0.0322(4) Uani d . 1 . .
O O8 0.47812(11) 0.03835(7) 0.61971(6) 0.0224(3) Uani d . 1 . .
O O9 0.45314(11) 0.36051(8) 0.99141(5) 0.0223(3) Uani d . 1 . .
O O10 0.27624(11) 0.35992(8) 0.94883(5) 0.0222(3) Uani d . 1 . .
O O11 0.59603(11) 0.54610(8) 0.73967(5) 0.0232(3) Uani d . 1 . .
O O12 0.47687(12) 0.14356(8) 1.04057(5) 0.0236(3) Uani d . 1 . .
O O13 0.28361(11) 0.19987(7) 1.07052(5) 0.0214(3) Uani d . 1 . .
O O14 0.20753(11) -0.17617(7) 1.12763(6) 0.0227(3) Uani d . 1 . .
O O15 0.20039(12) 0.63532(8) 1.02430(6) 0.0291(3) Uani d . 1 . .
O O16 0.40959(12) 0.11180(8) 1.26802(6) 0.0282(3) Uani d . 1 . .
O O17 1.04363(11) 0.97596(8) 0.38711(5) 0.0210(3) Uani d . 1 . .
O O18 0.87293(11) 0.95390(8) 0.35102(5) 0.0212(3) Uani d . 1 . .
O O19 0.78586(12) 0.80368(8) 0.61939(5) 0.0224(3) Uani d . 1 . .
O O20 0.85139(11) 1.17047(7) 0.30187(5) 0.0217(3) Uani d . 1 . .
O O21 1.04437(11) 1.11930(7) 0.26900(5) 0.0208(3) Uani d . 1 . .
O O22 1.09807(11) 1.49966(7) 0.21544(6) 0.0240(3) Uani d . 1 . .
O O23 0.92177(12) 1.20096(8) 0.07362(6) 0.0262(3) Uani d . 1 . .
O O24 1.12752(11) 0.68778(7) 0.28666(6) 0.0232(3) Uani d . 1 . .
N N1 0.19882(13) 0.37139(9) 0.55429(6) 0.0171(3) Uani d . 1 . .
N N2 0.06975(16) 0.53483(11) 0.36749(7) 0.0219(4) Uani d . 1 . .
H H2A 0.0786(17) 0.5760(12) 0.3421(8) 0.019(5) Uiso d . 1 . .
H H2B -0.0003(18) 0.5187(11) 0.3709(8) 0.018(5) Uiso d . 1 . .
N N3 0.48010(13) 0.28705(9) 0.60648(6) 0.0158(3) Uani d . 1 . .
N N4 0.69315(16) 0.00035(10) 0.61994(7) 0.0200(4) Uani d . 1 . .
H H4A 0.7647(18) 0.0139(11) 0.6166(8) 0.016(5) Uiso d . 1 . .
H H4B 0.6860(18) -0.0506(13) 0.6320(8) 0.025(6) Uiso d . 1 . .
N N5 0.19293(13) 0.38451(9) 1.07177(6) 0.0170(3) Uani d . 1 . .
N N6 -0.01415(17) 0.67577(11) 1.03019(8) 0.0244(4) Uani d . 1 . .
H H6A -0.0070(19) 0.7202(13) 1.0129(9) 0.030(6) Uiso d . 1 . .
H H6B -0.086(2) 0.6600(12) 1.0391(9) 0.030(6) Uiso d . 1 . .
N N7 0.47047(13) 0.28584(9) 1.12176(6) 0.0176(3) Uani d . 1 . .
N N8 0.60015(16) 0.10780(11) 1.30460(7) 0.0208(4) Uani d . 1 . .
H H8D 0.5895(18) 0.0675(12) 1.3282(9) 0.026(6) Uiso d . 1 . .
H H8E 0.6731(19) 0.1242(12) 1.3019(8) 0.026(6) Uiso d . 1 . .
N N9 0.85885(13) 1.02845(9) 0.22012(6) 0.0168(3) Uani d . 1 . .
N N10 0.72992(16) 1.20652(11) 0.03746(7) 0.0223(4) Uani d . 1 . .
H H10A 0.6560(19) 1.1910(12) 0.0412(8) 0.027(6) Uiso d . 1 . .
H H10B 0.7391(19) 1.2516(13) 0.0144(9) 0.029(6) Uiso d . 1 . .
N N11 1.13843(13) 0.93611(9) 0.26882(6) 0.0153(3) Uani d . 1 . .
N N12 1.34124(16) 0.64813(10) 0.27654(7) 0.0224(4) Uani d . 1 . .
H H12A 1.333(2) 0.5981(14) 0.2854(9) 0.044(7) Uiso d . 1 . .
H H12B 1.418(2) 0.6591(12) 0.2761(9) 0.029(6) Uiso d . 1 . .
C C1 0.29193(16) 0.30146(10) 0.73072(8) 0.0170(4) Uani d . 1 . .
C C2 0.25311(16) 0.25679(10) 0.78890(8) 0.0171(4) Uani d . 1 . .
C C3 0.13826(16) 0.22777(10) 0.79820(8) 0.0175(4) Uani d . 1 . .
H H3 0.0854 0.2353 0.7674 0.021 Uiso calc R 1 . .
C C4 0.10110(17) 0.18752(11) 0.85301(8) 0.0192(4) Uani d . 1 . .
H H4 0.0238 0.1687 0.8588 0.023 Uiso calc R 1 . .
C C5 0.18076(17) 0.17579(11) 0.89893(8) 0.0192(4) Uani d . 1 . .
C C6 0.29574(17) 0.20519(11) 0.89017(8) 0.0217(4) Uani d . 1 . .
H H6 0.3485 0.1978 0.9210 0.026 Uiso calc R 1 . .
C C7 0.33092(17) 0.24513(11) 0.83587(8) 0.0199(4) Uani d . 1 . .
H H7 0.4076 0.2647 0.8303 0.024 Uiso calc R 1 . .
C C8 0.04683(19) 0.09769(13) 0.96477(8) 0.0313(5) Uani d . 1 . .
H H8A 0.0421 0.0703 1.0047 0.047 Uiso calc R 1 . .
H H8B 0.0545 0.0568 0.9413 0.047 Uiso calc R 1 . .
H H8C -0.0293 0.1392 0.9553 0.047 Uiso calc R 1 . .
C C9 0.28465(16) 0.53433(11) 0.60331(7) 0.0166(4) Uani d . 1 . .
C C10 0.31871(16) 0.61930(10) 0.58207(7) 0.0153(4) Uani d . 1 . .
C C11 0.43776(16) 0.62713(11) 0.55511(7) 0.0169(4) Uani d . 1 . .
H H11 0.4943 0.5795 0.5488 0.020 Uiso calc R 1 . .
C C12 0.47221(16) 0.70479(11) 0.53776(7) 0.0168(4) Uani d . 1 . .
H H12 0.5514 0.7094 0.5195 0.020 Uiso calc R 1 . .
C C13 0.38835(16) 0.77638(11) 0.54759(7) 0.0164(4) Uani d . 1 . .
C C14 0.26949(16) 0.76976(11) 0.57452(8) 0.0177(4) Uani d . 1 . .
H H14 0.2134 0.8174 0.5813 0.021 Uiso calc R 1 . .
C C15 0.23561(16) 0.69100(11) 0.59123(8) 0.0184(4) Uani d . 1 . .
H H15 0.1559 0.6864 0.6088 0.022 Uiso calc R 1 . .
C C16 0.34915(17) 0.92627(11) 0.53688(8) 0.0229(4) Uani d . 1 . .
H H16A 0.3944 0.9721 0.5256 0.034 Uiso calc R 1 . .
H H16B 0.3214 0.9211 0.5766 0.034 Uiso calc R 1 . .
H H16C 0.2762 0.9367 0.5133 0.034 Uiso calc R 1 . .
C C17 0.21054(16) 0.42806(11) 0.50529(8) 0.0178(4) Uani d . 1 . .
H H17 0.2712 0.4618 0.5031 0.021 Uiso calc R 1 . .
C C18 0.13687(16) 0.43897(11) 0.45768(8) 0.0174(4) Uani d . 1 . .
C C19 0.04810(17) 0.38722(11) 0.46058(8) 0.0191(4) Uani d . 1 . .
H H19 -0.0024 0.3923 0.4294 0.023 Uiso calc R 1 . .
C C20 0.03620(17) 0.32754(11) 0.51122(8) 0.0202(4) Uani d . 1 . .
H H20 -0.0216 0.2916 0.5141 0.024 Uiso calc R 1 . .
C C21 0.11107(16) 0.32237(11) 0.55697(8) 0.0189(4) Uani d . 1 . .
H H21 0.1007 0.2836 0.5910 0.023 Uiso calc R 1 . .
C C22 0.16008(17) 0.50751(11) 0.40618(8) 0.0206(4) Uani d . 1 . .
C C23 0.48424(16) 0.20469(10) 0.61163(7) 0.0159(4) Uani d . 1 . .
H H23 0.4084 0.1843 0.6200 0.019 Uiso calc R 1 . .
C C24 0.59610(16) 0.14823(11) 0.60509(7) 0.0155(4) Uani d . 1 . .
C C25 0.70925(16) 0.17920(11) 0.59214(7) 0.0169(4) Uani d . 1 . .
H H25 0.7861 0.1433 0.5873 0.020 Uiso calc R 1 . .
C C26 0.70518(16) 0.26460(11) 0.58660(7) 0.0184(4) Uani d . 1 . .
H H26 0.7795 0.2866 0.5778 0.022 Uiso calc R 1 . .
C C27 0.59038(16) 0.31657(11) 0.59423(7) 0.0169(4) Uani d . 1 . .
H H27 0.5887 0.3736 0.5909 0.020 Uiso calc R 1 . .
C C28 0.58516(17) 0.05697(11) 0.61515(7) 0.0169(4) Uani d . 1 . .
C C29 0.38364(17) 0.37940(10) 0.94675(8) 0.0177(4) Uani d . 1 . .
C C30 0.43568(16) 0.42607(10) 0.89192(7) 0.0160(4) Uani d . 1 . .
C C31 0.36663(17) 0.44726(11) 0.84179(8) 0.0188(4) Uani d . 1 . .
H H31 0.2860 0.4337 0.8430 0.023 Uiso calc R 1 . .
C C32 0.41565(16) 0.48819(11) 0.79010(8) 0.0188(4) Uani d . 1 . .
H H32 0.3682 0.5024 0.7570 0.023 Uiso calc R 1 . .
C C33 0.53688(17) 0.50788(10) 0.78834(7) 0.0163(4) Uani d . 1 . .
C C34 0.60823(16) 0.48612(10) 0.83812(7) 0.0175(4) Uani d . 1 . .
H H34 0.6895 0.4988 0.8368 0.021 Uiso calc R 1 . .
C C35 0.55725(16) 0.44565(10) 0.88937(7) 0.0165(4) Uani d . 1 . .
H H35 0.6047 0.4313 0.9225 0.020 Uiso calc R 1 . .
C C36 0.52520(18) 0.57312(12) 0.68812(8) 0.0254(4) Uani d . 1 . .
H H36A 0.5777 0.5979 0.6571 0.038 Uiso calc R 1 . .
H H36B 0.4508 0.6139 0.6939 0.038 Uiso calc R 1 . .
H H36C 0.4995 0.5257 0.6786 0.038 Uiso calc R 1 . .
C C37 0.36803(17) 0.13662(11) 1.06136(8) 0.0189(4) Uani d . 1 . .
C C38 0.32856(16) 0.05274(11) 1.07873(7) 0.0167(4) Uani d . 1 . .
C C39 0.41094(17) -0.01964(11) 1.07027(8) 0.0203(4) Uani d . 1 . .
H H39 0.4922 -0.0159 1.0541 0.024 Uiso calc R 1 . .
C C40 0.37452(17) -0.09777(11) 1.08548(8) 0.0210(4) Uani d . 1 . .
H H40 0.4304 -0.1457 1.0792 0.025 Uiso calc R 1 . .
C C41 0.25362(17) -0.10318(11) 1.11019(7) 0.0181(4) Uani d . 1 . .
C C42 0.16967(17) -0.03088(11) 1.11905(8) 0.0194(4) Uani d . 1 . .
H H42 0.0888 -0.0347 1.1357 0.023 Uiso calc R 1 . .
C C43 0.20675(16) 0.04611(11) 1.10317(7) 0.0188(4) Uani d . 1 . .
H H43 0.1502 0.0942 1.1088 0.023 Uiso calc R 1 . .
C C44 0.29057(18) -0.25313(11) 1.12221(8) 0.0251(4) Uani d . 1 . .
H H44A 0.2447 -0.2987 1.1335 0.038 Uiso calc R 1 . .
H H44B 0.3620 -0.2630 1.1466 0.038 Uiso calc R 1 . .
H H44C 0.3207 -0.2494 1.0828 0.038 Uiso calc R 1 . .
C C45 0.19034(17) 0.46750(11) 1.05576(7) 0.0171(4) Uani d . 1 . .
H H45 0.2657 0.4857 1.0415 0.021 Uiso calc R 1 . .
C C46 0.08131(17) 0.52752(11) 1.05929(7) 0.0178(4) Uani d . 1 . .
C C47 -0.03127(17) 0.49980(11) 1.08085(7) 0.0204(4) Uani d . 1 . .
H H47 -0.1066 0.5380 1.0838 0.025 Uiso calc R 1 . .
C C48 -0.02866(18) 0.41400(12) 1.09786(8) 0.0234(4) Uani d . 1 . .
H H48 -0.1024 0.3941 1.1128 0.028 Uiso calc R 1 . .
C C49 0.08380(17) 0.35845(11) 1.09249(7) 0.0202(4) Uani d . 1 . .
H H49 0.0842 0.3011 1.1036 0.024 Uiso calc R 1 . .
C C50 0.09297(17) 0.61805(11) 1.03675(8) 0.0198(4) Uani d . 1 . .
C C51 0.45678(16) 0.22669(11) 1.16912(8) 0.0177(4) Uani d . 1 . .
H H51 0.3920 0.1962 1.1705 0.021 Uiso calc R 1 . .
C C52 0.53452(16) 0.20865(10) 1.21624(7) 0.0167(4) Uani d . 1 . .
C C53 0.62936(16) 0.25576(11) 1.21433(8) 0.0188(4) Uani d . 1 . .
H H53 0.6828 0.2458 1.2452 0.023 Uiso calc R 1 . .
C C54 0.64308(17) 0.31808(11) 1.16553(8) 0.0213(4) Uani d . 1 . .
H H54 0.7051 0.3508 1.1636 0.026 Uiso calc R 1 . .
C C55 0.56339(17) 0.33059(11) 1.12013(8) 0.0191(4) Uani d . 1 . .
H H55 0.5742 0.3714 1.0872 0.023 Uiso calc R 1 . .
C C56 0.50987(17) 0.13816(11) 1.26563(8) 0.0179(4) Uani d . 1 . .
C C57 0.94215(16) 0.94761(10) 0.39389(8) 0.0166(4) Uani d . 1 . .
C C58 0.89959(16) 0.90683(10) 0.45261(7) 0.0152(4) Uani d . 1 . .
C C59 0.78302(16) 0.88017(10) 0.46149(7) 0.0157(4) Uani d . 1 . .
H H59 0.7322 0.8861 0.4302 0.019 Uiso calc R 1 . .
C C60 0.74133(16) 0.84458(10) 0.51674(7) 0.0166(4) Uani d . 1 . .
H H60 0.6633 0.8268 0.5224 0.020 Uiso calc R 1 . .
C C61 0.81757(16) 0.83602(10) 0.56327(7) 0.0172(4) Uani d . 1 . .
C C62 0.93411(16) 0.86335(11) 0.55479(8) 0.0195(4) Uani d . 1 . .
H H62 0.9846 0.8580 0.5861 0.023 Uiso calc R 1 . .
C C63 0.97440(16) 0.89826(11) 0.49998(8) 0.0178(4) Uani d . 1 . .
H H63 1.0523 0.9163 0.4945 0.021 Uiso calc R 1 . .
C C64 0.67921(18) 0.76180(12) 0.62958(8) 0.0271(5) Uani d . 1 . .
H H64A 0.6727 0.7362 0.6698 0.041 Uiso calc R 1 . .
H H64B 0.6908 0.7193 0.6072 0.041 Uiso calc R 1 . .
H H64C 0.6024 0.8018 0.6186 0.041 Uiso calc R 1 . .
C C65 0.95912(17) 1.18050(11) 0.27986(7) 0.0177(4) Uani d . 1 . .
C C66 0.99348(16) 1.26563(11) 0.26387(7) 0.0169(4) Uani d . 1 . .
C C67 0.90216(17) 1.33733(11) 0.26628(7) 0.0181(4) Uani d . 1 . .
H H67 0.8189 1.3319 0.2785 0.022 Uiso calc R 1 . .
C C68 0.93296(16) 1.41685(11) 0.25075(8) 0.0189(4) Uani d . 1 . .
H H68 0.8709 1.4643 0.2523 0.023 Uiso calc R 1 . .
C C69 1.05760(17) 1.42473(11) 0.23278(8) 0.0180(4) Uani d . 1 . .
C C70 1.15106(17) 1.35321(11) 0.23154(8) 0.0198(4) Uani d . 1 . .
H H70 1.2349 1.3586 0.2206 0.024 Uiso calc R 1 . .
C C71 1.11896(16) 1.27463(11) 0.24661(8) 0.0188(4) Uani d . 1 . .
H H71 1.1813 1.2272 0.2453 0.023 Uiso calc R 1 . .
C C72 1.00517(17) 1.57534(11) 0.21247(9) 0.0245(4) Uani d . 1 . .
H H72A 1.0469 1.6229 0.2015 0.037 Uiso calc R 1 . .
H H72B 0.9628 1.5753 0.2495 0.037 Uiso calc R 1 . .
H H72C 0.9435 1.5786 0.1844 0.037 Uiso calc R 1 . .
C C73 0.87123(16) 1.08805(11) 0.17289(7) 0.0169(4) Uani d . 1 . .
H H73 0.9327 1.1208 0.1723 0.020 Uiso calc R 1 . .
C C74 0.79723(16) 1.10346(11) 0.12490(8) 0.0172(4) Uani d . 1 . .
C C75 0.70755(17) 1.05289(11) 0.12522(8) 0.0205(4) Uani d . 1 . .
H H75 0.6567 1.0610 0.0936 0.025 Uiso calc R 1 . .
C C76 0.69568(17) 0.98979(11) 0.17394(8) 0.0219(4) Uani d . 1 . .
H H76 0.6377 0.9545 0.1750 0.026 Uiso calc R 1 . .
C C77 0.77072(17) 0.98031(11) 0.22049(8) 0.0198(4) Uani d . 1 . .
H H77 0.7602 0.9393 0.2533 0.024 Uiso calc R 1 . .
C C78 0.82090(17) 1.17471(11) 0.07594(8) 0.0193(4) Uani d . 1 . .
C C79 1.13973(16) 0.85400(10) 0.27480(7) 0.0156(4) Uani d . 1 . .
H H79 1.0632 0.8348 0.2844 0.019 Uiso calc R 1 . .
C C80 1.24907(16) 0.79606(11) 0.26748(7) 0.0156(4) Uani d . 1 . .
C C81 1.36362(16) 0.82537(11) 0.25309(7) 0.0173(4) Uani d . 1 . .
H H81 1.4392 0.7884 0.2480 0.021 Uiso calc R 1 . .
C C82 1.36265(17) 0.91065(11) 0.24646(8) 0.0193(4) Uani d . 1 . .
H H82 1.4377 0.9316 0.2366 0.023 Uiso calc R 1 . .
C C83 1.24980(16) 0.96386(11) 0.25458(7) 0.0177(4) Uani d . 1 . .
H H83 1.2500 1.0209 0.2501 0.021 Uiso calc R 1 . .
C C84 1.23519(17) 0.70559(11) 0.27787(7) 0.0172(4) Uani d . 1 . .

loop_
_atom_site_aniso_label
_atom_site_aniso_U_11
_atom_site_aniso_U_22
_atom_site_aniso_U_33
_atom_site_aniso_U_12
_atom_site_aniso_U_13
_atom_site_aniso_U_23
Zn1 0.01463(11) 0.01483(11) 0.01738(11) -0.00357(8) -0.00069(8) -0.00097(8)
Zn2 0.01614(11) 0.01688(11) 0.01665(11) -0.00394(8) -0.00134(8) 0.00155(8)
Zn3 0.01497(11) 0.01439(11) 0.01705(11) -0.00305(8) -0.00064(8) -0.00048(8)
O1 0.0182(7) 0.0227(7) 0.0227(7) -0.0074(5) 0.0011(5) -0.0044(5)
O2 0.0184(7) 0.0254(7) 0.0176(7) -0.0066(5) -0.0026(5) 0.0002(5)
O3 0.0288(8) 0.0297(8) 0.0163(7) -0.0102(6) -0.0039(6) 0.0010(6)
O4 0.0180(7) 0.0222(7) 0.0244(7) -0.0080(5) 0.0000(6) -0.0009(6)
O5 0.0181(7) 0.0144(6) 0.0288(7) -0.0035(5) -0.0015(6) -0.0014(5)
O6 0.0178(7) 0.0141(6) 0.0287(7) -0.0043(5) -0.0002(6) -0.0025(5)
O7 0.0256(8) 0.0415(9) 0.0287(8) -0.0206(7) -0.0077(6) 0.0091(7)
O8 0.0179(7) 0.0176(7) 0.0303(8) -0.0066(5) -0.0077(6) 0.0027(6)
O9 0.0195(7) 0.0278(7) 0.0166(7) -0.0064(5) -0.0022(5) 0.0038(5)
O10 0.0198(7) 0.0244(7) 0.0229(7) -0.0081(6) 0.0013(6) -0.0032(6)
O11 0.0238(7) 0.0303(7) 0.0142(7) -0.0113(6) -0.0039(5) 0.0044(6)
O12 0.0196(7) 0.0251(7) 0.0251(7) -0.0079(6) 0.0011(6) -0.0010(6)
O13 0.0209(7) 0.0168(7) 0.0261(7) -0.0048(5) -0.0014(6) -0.0023(5)
O14 0.0211(7) 0.0166(7) 0.0301(8) -0.0047(5) -0.0024(6) -0.0028(6)
O15 0.0203(7) 0.0210(7) 0.0440(9) -0.0067(6) -0.0133(6) 0.0041(6)
O16 0.0225(7) 0.0347(8) 0.0258(8) -0.0159(6) -0.0057(6) 0.0079(6)
O17 0.0176(7) 0.0227(7) 0.0233(7) -0.0071(5) 0.0015(5) -0.0040(6)
O18 0.0193(7) 0.0253(7) 0.0174(7) -0.0066(5) -0.0031(5) 0.0019(5)
O19 0.0248(7) 0.0285(7) 0.0143(7) -0.0104(6) -0.0018(5) -0.0005(5)
O20 0.0196(7) 0.0217(7) 0.0240(7) -0.0092(5) 0.0005(6) -0.0014(6)
O21 0.0204(7) 0.0145(6) 0.0268(7) -0.0038(5) 0.0002(6) -0.0029(5)
O22 0.0191(7) 0.0133(6) 0.0380(8) -0.0040(5) -0.0010(6) -0.0013(6)
O23 0.0192(7) 0.0313(8) 0.0250(7) -0.0100(6) -0.0036(6) 0.0058(6)
O24 0.0188(7) 0.0172(7) 0.0332(8) -0.0063(5) -0.0049(6) -0.0011(6)
N1 0.0155(8) 0.0151(8) 0.0196(8) -0.0022(6) -0.0006(6) -0.0021(6)
N2 0.0202(9) 0.0230(9) 0.0210(9) -0.0110(7) -0.0041(7) 0.0057(7)
N3 0.0163(8) 0.0166(8) 0.0143(8) -0.0036(6) -0.0013(6) -0.0019(6)
N4 0.0187(9) 0.0136(8) 0.0280(9) -0.0049(7) -0.0031(7) -0.0025(7)
N5 0.0172(8) 0.0188(8) 0.0145(8) -0.0049(6) -0.0014(6) -0.0010(6)
N6 0.0223(10) 0.0179(9) 0.0324(10) -0.0046(7) -0.0048(8) -0.0018(8)
N7 0.0171(8) 0.0164(8) 0.0181(8) -0.0033(6) -0.0003(6) -0.0010(6)
N8 0.0182(9) 0.0215(9) 0.0206(9) -0.0075(7) -0.0040(7) 0.0045(7)
N9 0.0166(8) 0.0155(8) 0.0176(8) -0.0015(6) 0.0009(6) -0.0039(6)
N10 0.0194(9) 0.0228(9) 0.0218(9) -0.0052(7) -0.0026(7) 0.0031(7)
N11 0.0158(8) 0.0158(8) 0.0139(7) -0.0040(6) -0.0019(6) -0.0009(6)
N12 0.0188(9) 0.0146(9) 0.0334(10) -0.0025(7) -0.0010(7) -0.0045(7)
C1 0.0151(9) 0.0138(9) 0.0207(10) -0.0008(7) 0.0016(7) -0.0036(7)
C2 0.0161(9) 0.0155(9) 0.0192(9) -0.0017(7) 0.0009(7) -0.0042(7)
C3 0.0174(9) 0.0147(9) 0.0193(10) -0.0024(7) -0.0024(7) -0.0012(7)
C4 0.0167(9) 0.0183(9) 0.0219(10) -0.0046(7) -0.0005(8) -0.0020(8)
C5 0.0241(10) 0.0155(9) 0.0164(9) -0.0018(7) 0.0004(8) -0.0020(7)
C6 0.0205(10) 0.0250(10) 0.0199(10) -0.0017(8) -0.0058(8) -0.0061(8)
C7 0.0148(9) 0.0233(10) 0.0216(10) -0.0034(7) -0.0013(8) -0.0047(8)
C8 0.0406(13) 0.0351(12) 0.0193(10) -0.0185(10) -0.0015(9) 0.0025(9)
C9 0.0173(10) 0.0179(9) 0.0149(9) -0.0048(7) -0.0049(7) -0.0014(7)
C10 0.0152(9) 0.0160(9) 0.0145(9) -0.0025(7) -0.0046(7) -0.0016(7)
C11 0.0179(9) 0.0157(9) 0.0160(9) -0.0004(7) -0.0034(7) -0.0026(7)
C12 0.0148(9) 0.0207(9) 0.0150(9) -0.0050(7) -0.0006(7) -0.0025(7)
C13 0.0170(9) 0.0161(9) 0.0162(9) -0.0041(7) -0.0060(7) -0.0012(7)
C14 0.0155(9) 0.0159(9) 0.0209(10) 0.0006(7) -0.0028(7) -0.0046(7)
C15 0.0128(9) 0.0217(10) 0.0199(10) -0.0036(7) -0.0012(7) -0.0023(8)
C16 0.0241(10) 0.0161(9) 0.0276(11) -0.0014(8) -0.0042(8) -0.0037(8)
C17 0.0145(9) 0.0182(9) 0.0207(10) -0.0042(7) 0.0008(7) -0.0039(7)
C18 0.0146(9) 0.0182(9) 0.0185(9) -0.0027(7) 0.0014(7) -0.0029(7)
C19 0.0184(10) 0.0188(9) 0.0203(10) -0.0037(7) -0.0022(8) -0.0036(8)
C20 0.0193(10) 0.0171(9) 0.0249(10) -0.0075(7) -0.0016(8) -0.0023(8)
C21 0.0204(10) 0.0160(9) 0.0182(9) -0.0022(7) -0.0008(8) -0.0004(7)
C22 0.0217(10) 0.0235(10) 0.0164(9) -0.0072(8) -0.0006(8) -0.0014(8)
C23 0.0165(9) 0.0157(9) 0.0150(9) -0.0055(7) -0.0032(7) 0.0007(7)
C24 0.0171(9) 0.0186(9) 0.0104(8) -0.0043(7) -0.0026(7) -0.0011(7)
C25 0.0130(9) 0.0204(9) 0.0162(9) -0.0019(7) -0.0015(7) -0.0026(7)
C26 0.0155(9) 0.0212(10) 0.0191(10) -0.0085(7) -0.0013(7) -0.0009(7)
C27 0.0199(10) 0.0141(9) 0.0173(9) -0.0063(7) -0.0023(7) -0.0010(7)
C28 0.0188(10) 0.0183(9) 0.0137(9) -0.0045(7) -0.0036(7) -0.0013(7)
C29 0.0180(10) 0.0141(9) 0.0197(10) -0.0020(7) 0.0003(8) -0.0021(7)
C30 0.0170(9) 0.0151(9) 0.0161(9) -0.0032(7) -0.0002(7) -0.0034(7)
C31 0.0154(9) 0.0199(9) 0.0210(10) -0.0046(7) -0.0031(8) -0.0021(8)
C32 0.0164(9) 0.0224(10) 0.0172(9) -0.0024(7) -0.0054(7) -0.0030(7)
C33 0.0205(10) 0.0146(9) 0.0129(9) -0.0035(7) -0.0007(7) -0.0008(7)
C34 0.0130(9) 0.0186(9) 0.0213(10) -0.0054(7) -0.0027(7) -0.0023(7)
C35 0.0188(9) 0.0145(9) 0.0157(9) -0.0018(7) -0.0064(7) -0.0015(7)
C36 0.0297(11) 0.0282(11) 0.0153(10) -0.0064(9) -0.0056(8) 0.0044(8)
C37 0.0200(10) 0.0216(10) 0.0152(9) -0.0055(8) -0.0043(8) -0.0018(7)
C38 0.0154(9) 0.0197(9) 0.0145(9) -0.0036(7) -0.0031(7) -0.0018(7)
C39 0.0157(9) 0.0242(10) 0.0195(10) -0.0029(8) 0.0006(8) -0.0026(8)
C40 0.0186(10) 0.0196(10) 0.0233(10) 0.0005(8) -0.0006(8) -0.0053(8)
C41 0.0215(10) 0.0174(9) 0.0158(9) -0.0057(7) -0.0053(8) -0.0011(7)
C42 0.0155(9) 0.0232(10) 0.0198(10) -0.0055(7) -0.0004(7) -0.0034(8)
C43 0.0168(9) 0.0197(9) 0.0197(10) -0.0002(7) -0.0031(7) -0.0059(8)
C44 0.0308(11) 0.0176(10) 0.0267(11) -0.0040(8) -0.0031(9) -0.0039(8)
C45 0.0169(9) 0.0201(9) 0.0144(9) -0.0056(7) -0.0035(7) -0.0011(7)
C46 0.0210(10) 0.0206(9) 0.0136(9) -0.0054(8) -0.0056(7) -0.0045(7)
C47 0.0188(10) 0.0254(10) 0.0159(9) -0.0025(8) -0.0002(8) -0.0033(8)
C48 0.0190(10) 0.0264(10) 0.0224(10) -0.0078(8) 0.0041(8) 0.0012(8)
C49 0.0221(10) 0.0199(10) 0.0170(9) -0.0071(8) 0.0001(8) 0.0019(7)
C50 0.0203(10) 0.0205(10) 0.0191(10) -0.0040(8) -0.0081(8) -0.0025(8)
C51 0.0145(9) 0.0175(9) 0.0205(10) -0.0034(7) 0.0000(7) -0.0029(7)
C52 0.0161(9) 0.0152(9) 0.0175(9) -0.0015(7) 0.0004(7) -0.0025(7)
C53 0.0178(10) 0.0194(9) 0.0191(10) -0.0032(7) -0.0031(8) -0.0035(7)
C54 0.0208(10) 0.0183(10) 0.0261(11) -0.0081(8) -0.0001(8) -0.0035(8)
C55 0.0227(10) 0.0126(9) 0.0208(10) -0.0039(7) 0.0008(8) -0.0010(7)
C56 0.0171(10) 0.0195(9) 0.0164(9) -0.0043(7) 0.0009(7) -0.0024(7)
C57 0.0153(9) 0.0129(9) 0.0199(10) -0.0002(7) -0.0003(7) -0.0024(7)
C58 0.0138(9) 0.0130(9) 0.0181(9) -0.0018(7) -0.0010(7) -0.0022(7)
C59 0.0160(9) 0.0138(9) 0.0159(9) -0.0014(7) -0.0044(7) -0.0004(7)
C60 0.0132(9) 0.0164(9) 0.0196(10) -0.0030(7) -0.0012(7) -0.0022(7)
C61 0.0196(10) 0.0151(9) 0.0159(9) -0.0018(7) 0.0009(7) -0.0028(7)
C62 0.0164(10) 0.0233(10) 0.0183(10) -0.0020(7) -0.0048(7) -0.0032(8)
C63 0.0130(9) 0.0195(9) 0.0216(10) -0.0041(7) -0.0009(7) -0.0047(8)
C64 0.0304(11) 0.0342(12) 0.0176(10) -0.0156(9) 0.0001(8) 0.0007(8)
C65 0.0185(10) 0.0194(9) 0.0150(9) -0.0042(8) -0.0048(7) -0.0011(7)
C66 0.0175(9) 0.0181(9) 0.0155(9) -0.0037(7) -0.0035(7) -0.0030(7)
C67 0.0140(9) 0.0215(10) 0.0189(9) -0.0027(7) -0.0002(7) -0.0053(8)
C68 0.0158(9) 0.0180(9) 0.0221(10) -0.0004(7) -0.0018(8) -0.0047(8)
C69 0.0187(10) 0.0160(9) 0.0198(10) -0.0043(7) -0.0033(8) -0.0027(7)
C70 0.0131(9) 0.0211(10) 0.0245(10) -0.0043(7) -0.0003(8) -0.0028(8)
C71 0.0167(10) 0.0170(9) 0.0216(10) -0.0001(7) -0.0036(8) -0.0037(7)
C72 0.0236(11) 0.0140(9) 0.0347(12) -0.0013(8) -0.0061(9) -0.0032(8)
C73 0.0136(9) 0.0169(9) 0.0189(9) -0.0026(7) 0.0010(7) -0.0023(7)
C74 0.0147(9) 0.0181(9) 0.0175(9) -0.0014(7) 0.0010(7) -0.0031(7)
C75 0.0185(10) 0.0240(10) 0.0183(10) -0.0021(8) -0.0008(8) -0.0049(8)
C76 0.0210(10) 0.0212(10) 0.0254(11) -0.0085(8) 0.0013(8) -0.0055(8)
C77 0.0211(10) 0.0168(9) 0.0205(10) -0.0044(7) 0.0009(8) -0.0018(7)
C78 0.0179(10) 0.0221(10) 0.0160(9) -0.0016(8) 0.0018(7) -0.0028(7)
C79 0.0153(9) 0.0169(9) 0.0152(9) -0.0059(7) -0.0024(7) -0.0015(7)
C80 0.0185(9) 0.0171(9) 0.0112(9) -0.0039(7) -0.0028(7) -0.0017(7)
C81 0.0158(9) 0.0188(9) 0.0167(9) -0.0015(7) -0.0014(7) -0.0037(7)
C82 0.0161(9) 0.0227(10) 0.0193(10) -0.0079(7) -0.0001(7) -0.0013(8)
C83 0.0219(10) 0.0148(9) 0.0160(9) -0.0059(7) -0.0012(7) 0.0000(7)
C84 0.0188(10) 0.0170(9) 0.0153(9) -0.0028(7) -0.0042(7) -0.0018(7)

loop_
_atom_type_symbol
_atom_type_description
_atom_type_scat_dispersion_real
_atom_type_scat_dispersion_imag
_atom_type_scat_source
C C 0.0030 0.0020 'International Tables Vol C Tables 4.2.6.8 and 6.1.1.4'
H H 0.0000 0.0000 'International Tables Vol C Tables 4.2.6.8 and 6.1.1.4'
N N 0.0060 0.0030 'International Tables Vol C Tables 4.2.6.8 and 6.1.1.4'
O O 0.0110 0.0060 'International Tables Vol C Tables 4.2.6.8 and 6.1.1.4'
Zn Zn 0.2840 1.4300 'International Tables Vol C Tables 4.2.6.8 and 6.1.1.4'

loop_
_geom_angle_atom_site_label_1
_geom_angle_atom_site_label_2
_geom_angle_atom_site_label_3
_geom_angle_site_symmetry_1
_geom_angle_site_symmetry_3
_geom_angle
_geom_angle_publ_flag
O1 Zn1 O2 . . 57.53(5) ?
O2 Zn1 N1 . . 101.78(5) ?
O2 Zn1 N3 . . 108.48(5) ?
O2 Zn1 C1 . . 29.07(5) ?
O5 Zn1 O2 . . 139.19(5) ?
O5 Zn1 N1 . . 100.95(5) ?
O5 Zn1 N3 . . 98.11(5) ?
O5 Zn1 C1 . . 119.75(5) ?
N1 Zn1 C1 . . 130.84(6) ?
N3 Zn1 N1 . . 104.19(6) ?
N3 Zn1 C1 . . 96.55(5) ?
O9 Zn2 O10 . . 56.19(5) ?
O9 Zn2 N5 . . 109.00(5) ?
O9 Zn2 N7 . . 99.89(5) ?
O13 Zn2 O9 . . 137.57(6) ?
O13 Zn2 N5 . . 99.17(6) ?
O13 Zn2 N7 . . 103.00(5) ?
N5 Zn2 N7 . . 104.55(6) ?
O17 Zn3 C57 . . 29.18(5) ?
O18 Zn3 O17 . . 59.04(4) ?
O18 Zn3 N9 . . 98.24(5) ?
O18 Zn3 N11 . . 109.87(5) ?
O18 Zn3 C57 . . 29.86(5) ?
O21 Zn3 O17 . . 96.15(5) ?
O21 Zn3 O18 . . 140.66(5) ?
O21 Zn3 N9 . . 102.61(5) ?
O21 Zn3 N11 . . 97.49(5) ?
O21 Zn3 C57 . . 119.88(6) ?
N9 Zn3 O17 . . 157.26(5) ?
N9 Zn3 C57 . . 128.09(6) ?
N11 Zn3 O17 . . 86.98(5) ?
N11 Zn3 N9 . . 102.99(5) ?
N11 Zn3 C57 . . 99.72(5) ?
C1 O2 Zn1 . . 102.95(10) ?
C5 O3 C8 . . 117.49(14) ?
C9 O5 Zn1 . . 111.31(11) ?
C13 O6 C16 . . 118.41(14) ?
C29 O9 Zn2 . . 105.34(11) ?
C33 O11 C36 . . 117.70(14) ?
C37 O13 Zn2 . . 111.31(11) ?
C41 O14 C44 . . 118.14(14) ?
C57 O17 Zn3 . . 81.06(10) ?
C57 O18 Zn3 . . 99.02(10) ?
C61 O19 C64 . . 117.23(14) ?
C65 O21 Zn3 . . 109.51(11) ?
C69 O22 C72 . . 118.16(14) ?
C17 N1 Zn1 . . 118.23(12) ?
C17 N1 C21 . . 117.89(15) ?
C21 N1 Zn1 . . 123.86(12) ?
C22 N2 H2B . . 124.0(13) ?
C22 N2 H2A . . 116.6(13) ?
H2B N2 H2A . . 118.4(18) ?
C23 N3 Zn1 . . 121.31(12) ?
C23 N3 C27 . . 118.34(15) ?
C27 N3 Zn1 . . 120.21(11) ?
C28 N4 H4A . . 122.3(12) ?
C28 N4 H4B . . 116.6(13) ?
H4A N4 H4B . . 120.4(18) ?
C45 N5 Zn2 . . 119.73(12) ?
C45 N5 C49 . . 118.06(15) ?
C49 N5 Zn2 . . 121.60(12) ?
C50 N6 H6A . . 115.9(15) ?
C50 N6 H6B . . 119.0(14) ?
H6B N6 H6A . . 124(2) ?
C51 N7 Zn2 . . 118.84(12) ?
C51 N7 C55 . . 118.26(15) ?
C55 N7 Zn2 . . 122.87(12) ?
C56 N8 H8E . . 123.6(13) ?
C56 N8 H8D . . 115.9(15) ?
H8E N8 H8D . . 119.6(19) ?
C73 N9 Zn3 . . 117.99(12) ?
C73 N9 C77 . . 118.04(15) ?
C77 N9 Zn3 . . 123.97(12) ?
C78 N10 H10A . . 122.7(13) ?
C78 N10 H10B . . 115.6(14) ?
H10A N10 H10B . . 119.6(19) ?
C79 N11 C83 . . 118.10(15) ?
C79 N11 Zn3 . . 120.99(11) ?
C83 N11 Zn3 . . 120.61(11) ?
C84 N12 H12B . . 123.2(13) ?
C84 N12 H12A . . 116.8(15) ?
H12B N12 H12A . . 117.9(19) ?
O1 C1 Zn1 . . 73.24(10) ?
O1 C1 O2 . . 121.19(16) ?
O1 C1 C2 . . 120.57(16) ?
O2 C1 Zn1 . . 47.98(8) ?
O2 C1 C2 . . 118.23(15) ?
C2 C1 Zn1 . . 166.13(13) ?
C3 C2 C1 . . 121.20(16) ?
C3 C2 C7 . . 118.62(16) ?
C7 C2 C1 . . 120.16(16) ?
C2 C3 C4 . . 120.98(16) ?
C2 C3 H3 . . 119.5 ?
C4 C3 H3 . . 119.5 ?
C3 C4 H4 . . 120.3 ?
C5 C4 C3 . . 119.36(16) ?
C5 C4 H4 . . 120.3 ?
O3 C5 C4 . . 124.87(16) ?
O3 C5 C6 . . 114.99(16) ?
C4 C5 C6 . . 120.13(17) ?
C5 C6 H6 . . 120.1 ?
C7 C6 C5 . . 119.87(17) ?
C7 C6 H6 . . 120.1 ?
C2 C7 H7 . . 119.5 ?
C6 C7 C2 . . 121.04(17) ?
C6 C7 H7 . . 119.5 ?
O3 C8 H8A . . 109.5 ?
O3 C8 H8B . . 109.5 ?
O3 C8 H8C . . 109.5 ?
H8A C8 H8B . . 109.5 ?
H8A C8 H8C . . 109.5 ?
H8B C8 H8C . . 109.5 ?
O4 C9 O5 . . 123.06(16) ?
O4 C9 C10 . . 121.34(16) ?
O5 C9 C10 . . 115.60(15) ?
C11 C10 C9 . . 120.26(15) ?
C15 C10 C9 . . 120.76(16) ?
C15 C10 C11 . . 118.91(16) ?
C10 C11 H11 . . 119.7 ?
C12 C11 C10 . . 120.66(16) ?
C12 C11 H11 . . 119.7 ?
C11 C12 C13 . . 119.96(17) ?
C11 C12 H12 . . 120.0 ?
C13 C12 H12 . . 120.0 ?
O6 C13 C12 . . 115.50(15) ?
O6 C13 C14 . . 124.33(16) ?
C14 C13 C12 . . 120.18(16) ?
C13 C14 C15 . . 119.16(16) ?
C13 C14 H14 . . 120.4 ?
C15 C14 H14 . . 120.4 ?
C10 C15 C14 . . 121.13(17) ?
C10 C15 H15 . . 119.4 ?
C14 C15 H15 . . 119.4 ?
O6 C16 H16A . . 109.5 ?
O6 C16 H16B . . 109.5 ?
O6 C16 H16C . . 109.5 ?
H16A C16 H16B . . 109.5 ?
H16A C16 H16C . . 109.5 ?
H16B C16 H16C . . 109.5 ?
N1 C17 C18 . . 123.41(16) ?
N1 C17 H17 . . 118.3 ?
C18 C17 H17 . . 118.3 ?
C17 C18 C19 . . 118.21(16) ?
C17 C18 C22 . . 116.65(15) ?
C19 C18 C22 . . 125.14(16) ?
C18 C19 C20 . . 118.71(17) ?
C18 C19 H19 . . 120.6 ?
C20 C19 H19 . . 120.6 ?
C19 C20 H20 . . 120.4 ?
C21 C20 C19 . . 119.23(17) ?
C21 C20 H20 . . 120.4 ?
N1 C21 C20 . . 122.51(16) ?
N1 C21 H21 . . 118.7 ?
C20 C21 H21 . . 118.7 ?
O7 C22 N2 . . 123.73(17) ?
O7 C22 C18 . . 118.95(16) ?
N2 C22 C18 . . 117.31(16) ?
N3 C23 C24 . . 123.22(16) ?
N3 C23 H23 . . 118.4 ?
C24 C23 H23 . . 118.4 ?
C23 C24 C25 . . 118.11(16) ?
C23 C24 C28 . . 116.50(15) ?
C25 C24 C28 . . 125.34(16) ?
C24 C25 H25 . . 120.6 ?
C26 C25 C24 . . 118.80(16) ?
C26 C25 H25 . . 120.6 ?
C25 C26 H26 . . 120.2 ?
C27 C26 C25 . . 119.64(16) ?
C27 C26 H26 . . 120.2 ?
N3 C27 C26 . . 121.90(16) ?
N3 C27 H27 . . 119.1 ?
C26 C27 H27 . . 119.1 ?
O8 C28 N4 . . 123.41(17) ?
O8 C28 C24 . . 119.13(15) ?
N4 C28 C24 . . 117.44(16) ?
O9 C29 C30 . . 117.64(15) ?
O10 C29 O9 . . 121.72(16) ?
O10 C29 C30 . . 120.64(16) ?
C31 C30 C29 . . 120.68(16) ?
C31 C30 C35 . . 118.79(16) ?
C35 C30 C29 . . 120.46(15) ?
C30 C31 H31 . . 119.4 ?
C32 C31 C30 . . 121.29(16) ?
C32 C31 H31 . . 119.4 ?
C31 C32 C33 . . 119.24(16) ?
C31 C32 H32 . . 120.4 ?
C33 C32 H32 . . 120.4 ?
O11 C33 C32 . . 124.34(16) ?
O11 C33 C34 . . 115.38(15) ?
C32 C33 C34 . . 120.24(16) ?
C35 C34 C33 . . 119.60(16) ?
C35 C34 H34 . . 120.2 ?
C33 C34 H34 . . 120.2 ?
C30 C35 H35 . . 119.6 ?
C34 C35 C30 . . 120.83(16) ?
C34 C35 H35 . . 119.6 ?
O11 C36 H36A . . 109.5 ?
O11 C36 H36B . . 109.5 ?
O11 C36 H36C . . 109.5 ?
H36A C36 H36B . . 109.5 ?
H36A C36 H36C . . 109.5 ?
H36B C36 H36C . . 109.5 ?
O12 C37 O13 . . 122.84(17) ?
O12 C37 C38 . . 121.36(16) ?
O13 C37 C38 . . 115.78(16) ?
C39 C38 C37 . . 120.88(16) ?
C39 C38 C43 . . 118.66(16) ?
C43 C38 C37 . . 120.45(16) ?
C38 C39 C40 . . 121.34(17) ?
C38 C39 H39 . . 119.3 ?
C40 C39 H39 . . 119.3 ?
C39 C40 H40 . . 120.4 ?
C41 C40 C39 . . 119.14(17) ?
C41 C40 H40 . . 120.4 ?
O14 C41 C40 . . 124.63(16) ?
O14 C41 C42 . . 115.19(16) ?
C40 C41 C42 . . 120.18(17) ?
C41 C42 H42 . . 120.0 ?
C43 C42 C41 . . 119.93(17) ?
C43 C42 H42 . . 120.0 ?
C42 C43 C38 . . 120.74(17) ?
C42 C43 H43 . . 119.6 ?
C38 C43 H43 . . 119.6 ?
O14 C44 H44A . . 109.5 ?
O14 C44 H44B . . 109.5 ?
O14 C44 H44C . . 109.5 ?
H44A C44 H44B . . 109.5 ?
H44A C44 H44C . . 109.5 ?
H44B C44 H44C . . 109.5 ?
N5 C45 C46 . . 123.50(16) ?
N5 C45 H45 . . 118.3 ?
C46 C45 H45 . . 118.3 ?
C45 C46 C47 . . 117.95(17) ?
C45 C46 C50 . . 116.88(16) ?
C47 C46 C50 . . 125.11(16) ?
C46 C47 H47 . . 120.7 ?
C48 C47 C46 . . 118.69(17) ?
C48 C47 H47 . . 120.7 ?
C47 C48 H48 . . 120.2 ?
C49 C48 C47 . . 119.64(17) ?
C49 C48 H48 . . 120.2 ?
N5 C49 C48 . . 122.15(17) ?
N5 C49 H49 . . 118.9 ?
C48 C49 H49 . . 118.9 ?
O15 C50 N6 . . 123.07(18) ?
O15 C50 C46 . . 118.91(16) ?
N6 C50 C46 . . 118.00(17) ?
N7 C51 C52 . . 123.23(16) ?
N7 C51 H51 . . 118.4 ?
C52 C51 H51 . . 118.4 ?
C51 C52 C53 . . 118.03(16) ?
C51 C52 C56 . . 116.96(15) ?
C53 C52 C56 . . 125.01(16) ?
C52 C53 C54 . . 119.05(16) ?
C52 C53 H53 . . 120.5 ?
C54 C53 H53 . . 120.5 ?
C53 C54 H54 . . 120.5 ?
C55 C54 C53 . . 119.09(17) ?
C55 C54 H54 . . 120.5 ?
N7 C55 C54 . . 122.33(16) ?
N7 C55 H55 . . 118.8 ?
C54 C55 H55 . . 118.8 ?
O16 C56 N8 . . 123.52(17) ?
O16 C56 C52 . . 119.29(16) ?
N8 C56 C52 . . 117.19(16) ?
O17 C57 Zn3 . . 69.76(10) ?
O17 C57 O18 . . 120.86(16) ?
O17 C57 C58 . . 120.06(16) ?
O18 C57 Zn3 . . 51.12(8) ?
O18 C57 C58 . . 119.07(15) ?
C58 C57 Zn3 . . 170.01(12) ?
C59 C58 C57 . . 120.79(15) ?
C59 C58 C63 . . 119.04(16) ?
C63 C58 C57 . . 120.11(15) ?
C58 C59 C60 . . 120.75(16) ?
C58 C59 H59 . . 119.6 ?
C60 C59 H59 . . 119.6 ?
C59 C60 H60 . . 120.3 ?
C61 C60 C59 . . 119.34(16) ?
C61 C60 H60 . . 120.3 ?
O19 C61 C60 . . 124.66(16) ?
O19 C61 C62 . . 115.07(15) ?
C60 C61 C62 . . 120.25(16) ?
C61 C62 H62 . . 120.1 ?
C63 C62 C61 . . 119.86(16) ?
C63 C62 H62 . . 120.1 ?
C58 C63 H63 . . 119.6 ?
C62 C63 C58 . . 120.74(16) ?
C62 C63 H63 . . 119.6 ?
O19 C64 H64A . . 109.5 ?
O19 C64 H64B . . 109.5 ?
H64A C64 H64B . . 109.5 ?
O19 C64 H64C . . 109.5 ?
H64A C64 H64C . . 109.5 ?
H64B C64 H64C . . 109.5 ?
O20 C65 O21 . . 122.42(16) ?
O20 C65 C66 . . 121.08(16) ?
O21 C65 C66 . . 116.49(16) ?
C67 C66 C71 . . 118.74(16) ?
C67 C66 C65 . . 120.88(16) ?
C71 C66 C65 . . 120.38(16) ?
C66 C67 H67 . . 119.4 ?
C68 C67 C66 . . 121.24(17) ?
C68 C67 H67 . . 119.4 ?
C67 C68 C69 . . 119.25(16) ?
C67 C68 H68 . . 120.4 ?
C69 C68 H68 . . 120.4 ?
O22 C69 C68 . . 124.29(16) ?
O22 C69 C70 . . 115.54(16) ?
C68 C69 C70 . . 120.16(16) ?
C69 C70 H70 . . 120.0 ?
C71 C70 C69 . . 119.99(17) ?
C71 C70 H70 . . 120.0 ?
C66 C71 H71 . . 119.7 ?
C70 C71 C66 . . 120.59(16) ?
C70 C71 H71 . . 119.7 ?
O22 C72 H72A . . 109.5 ?
O22 C72 H72B . . 109.5 ?
O22 C72 H72C . . 109.5 ?
H72A C72 H72B . . 109.5 ?
H72A C72 H72C . . 109.5 ?
H72B C72 H72C . . 109.5 ?
N9 C73 C74 . . 123.42(16) ?
N9 C73 H73 . . 118.3 ?
C74 C73 H73 . . 118.3 ?
C73 C74 C75 . . 118.29(16) ?
C73 C74 C78 . . 116.66(16) ?
C75 C74 C78 . . 125.05(16) ?
C74 C75 C76 . . 118.54(17) ?
C74 C75 H75 . . 120.7 ?
C76 C75 H75 . . 120.7 ?
C75 C76 H76 . . 120.3 ?
C77 C76 C75 . . 119.37(17) ?
C77 C76 H76 . . 120.3 ?
N9 C77 C76 . . 122.30(17) ?
N9 C77 H77 . . 118.8 ?
C76 C77 H77 . . 118.8 ?
O23 C78 N10 . . 123.34(17) ?
O23 C78 C74 . . 119.05(16) ?
N10 C78 C74 . . 117.61(16) ?
N11 C79 C80 . . 123.44(16) ?
N11 C79 H79 . . 118.3 ?
C80 C79 H79 . . 118.3 ?
C79 C80 C81 . . 117.96(16) ?
C79 C80 C84 . . 116.83(15) ?
C81 C80 C84 . . 125.17(16) ?
C80 C81 H81 . . 120.6 ?
C82 C81 C80 . . 118.84(16) ?
C82 C81 H81 . . 120.6 ?
C81 C82 H82 . . 120.3 ?
C83 C82 C81 . . 119.44(16) ?
C83 C82 H82 . . 120.3 ?
N11 C83 C82 . . 122.22(16) ?
N11 C83 H83 . . 118.9 ?
C82 C83 H83 . . 118.9 ?
O24 C84 N12 . . 123.03(17) ?
O24 C84 C80 . . 119.32(16) ?
N12 C84 C80 . . 117.64(16) ?

loop_
_geom_bond_atom_site_label_1
_geom_bond_atom_site_label_2
_geom_bond_site_symmetry_2
_geom_bond_distance
_geom_bond_publ_flag
Zn1 O1 . 2.5181(12) yes
Zn1 O2 . 1.9631(12) yes
Zn1 O5 . 1.9392(12) yes
Zn1 N1 . 2.0793(15) yes
Zn1 N3 . 2.0561(14) yes
Zn2 O9 . 1.9523(12) yes
Zn2 O10 . 2.5931(12) yes
Zn2 O13 . 1.9317(12) yes
Zn2 N5 . 2.0536(15) yes
Zn2 N7 . 2.0669(14) yes
Zn3 O17 . 2.4085(12) yes
Zn3 O18 . 1.9987(12) yes
Zn3 O21 . 1.9436(12) yes
Zn3 N9 . 2.0840(14) yes
Zn3 N11 . 2.0613(14) yes
O2 C1 . 1.284(2) ?
O3 C5 . 1.364(2) ?
O3 C8 . 1.423(2) ?
O4 C9 . 1.240(2) ?
O5 C9 . 1.287(2) ?
O6 C13 . 1.363(2) ?
O6 C16 . 1.432(2) ?
O7 C22 . 1.227(2) ?
O8 C28 . 1.234(2) ?
O9 C29 . 1.287(2) ?
O10 C29 . 1.247(2) ?
O11 C33 . 1.3653(19) ?
O12 C37 . 1.245(2) ?
O13 C37 . 1.289(2) ?
O14 C41 . 1.367(2) ?
O14 C44 . 1.430(2) ?
O15 C50 . 1.236(2) ?
O16 C56 . 1.228(2) ?
O17 C57 . 1.251(2) ?
O18 C57 . 1.279(2) ?
O19 C64 . 1.428(2) ?
O20 C65 . 1.254(2) ?
O21 C65 . 1.282(2) ?
O22 C69 . 1.366(2) ?
O22 C72 . 1.431(2) ?
O23 C78 . 1.234(2) ?
O24 C84 . 1.235(2) ?
N1 C17 . 1.340(2) ?
N1 C21 . 1.348(2) ?
N2 C22 . 1.326(2) ?
N2 H2A . 0.821(19) ?
N2 H2B . 0.836(19) ?
N3 C27 . 1.352(2) ?
N4 C28 . 1.330(2) ?
N4 H4A . 0.832(18) ?
N4 H4B . 0.85(2) ?
N5 C45 . 1.341(2) ?
N5 C49 . 1.345(2) ?
N6 C50 . 1.333(2) ?
N6 H6A . 0.78(2) ?
N6 H6B . 0.86(2) ?
N7 C51 . 1.340(2) ?
N7 C55 . 1.347(2) ?
N8 C56 . 1.333(2) ?
N8 H8D . 0.79(2) ?
N8 H8E . 0.87(2) ?
N9 C77 . 1.350(2) ?
N10 C78 . 1.333(2) ?
N10 H10A . 0.87(2) ?
N10 H10B . 0.84(2) ?
N11 C79 . 1.338(2) ?
N11 C83 . 1.353(2) ?
N12 C84 . 1.332(2) ?
N12 H12A . 0.83(2) ?
N12 H12B . 0.87(2) ?
C1 O1 . 1.254(2) ?
C1 C2 . 1.489(2) ?
C2 C3 . 1.391(2) ?
C2 C7 . 1.399(2) ?
C3 H3 . 0.9300 ?
C4 C5 . 1.392(2) ?
C4 C3 . 1.394(2) ?
C4 H4 . 0.9300 ?
C6 C5 . 1.395(2) ?
C6 C7 . 1.376(2) ?
C6 H6 . 0.9300 ?
C7 H7 . 0.9300 ?
C8 H8A . 0.9600 ?
C8 H8B . 0.9600 ?
C8 H8C . 0.9600 ?
C9 C10 . 1.496(2) ?
C10 C11 . 1.397(2) ?
C11 C12 . 1.378(2) ?
C11 H11 . 0.9300 ?
C12 H12 . 0.9300 ?
C13 C12 . 1.394(2) ?
C13 C14 . 1.391(2) ?
C14 C15 . 1.392(2) ?
C14 H14 . 0.9300 ?
C15 C10 . 1.386(2) ?
C15 H15 . 0.9300 ?
C16 H16A . 0.9600 ?
C16 H16B . 0.9600 ?
C16 H16C . 0.9600 ?
C17 H17 . 0.9300 ?
C18 C17 . 1.387(2) ?
C18 C19 . 1.390(2) ?
C18 C22 . 1.517(2) ?
C19 C20 . 1.394(2) ?
C19 H19 . 0.9300 ?
C20 C21 . 1.377(2) ?
C20 H20 . 0.9300 ?
C21 H21 . 0.9300 ?
C23 N3 . 1.339(2) ?
C23 C24 . 1.387(2) ?
C23 H23 . 0.9300 ?
C25 C24 . 1.393(2) ?
C25 C26 . 1.388(2) ?
C25 H25 . 0.9300 ?
C26 H26 . 0.9300 ?
C27 C26 . 1.378(2) ?
C27 H27 . 0.9300 ?
C28 C24 . 1.509(2) ?
C29 C30 . 1.491(2) ?
C30 C35 . 1.394(2) ?
C31 C30 . 1.391(2) ?
C31 C32 . 1.386(2) ?
C31 H31 . 0.9300 ?
C32 H32 . 0.9300 ?
C33 C32 . 1.393(2) ?
C33 C34 . 1.397(2) ?
C34 H34 . 0.9300 ?
C35 C34 . 1.384(2) ?
C35 H35 . 0.9300 ?
C36 O11 . 1.428(2) ?
C36 H36A . 0.9600 ?
C36 H36B . 0.9600 ?
C36 H36C . 0.9600 ?
C37 C38 . 1.497(2) ?
C38 C39 . 1.387(2) ?
C38 C43 . 1.399(2) ?
C39 H39 . 0.9300 ?
C40 C39 . 1.392(2) ?
C40 C41 . 1.389(2) ?
C40 H40 . 0.9300 ?
C41 C42 . 1.396(2) ?
C42 H42 . 0.9300 ?
C43 C42 . 1.378(2) ?
C43 H43 . 0.9300 ?
C44 H44A . 0.9600 ?
C44 H44B . 0.9600 ?
C44 H44C . 0.9600 ?
C45 H45 . 0.9300 ?
C46 C45 . 1.386(2) ?
C46 C47 . 1.394(2) ?
C46 C50 . 1.507(2) ?
C47 H47 . 0.9300 ?
C48 C49 . 1.379(2) ?
C48 C47 . 1.388(2) ?
C48 H48 . 0.9300 ?
C49 H49 . 0.9300 ?
C51 C52 . 1.389(2) ?
C51 H51 . 0.9300 ?
C52 C53 . 1.391(2) ?
C53 H53 . 0.9300 ?
C54 C53 . 1.392(2) ?
C54 C55 . 1.380(2) ?
C54 H54 . 0.9300 ?
C55 H55 . 0.9300 ?
C56 C52 . 1.511(2) ?
C57 C58 . 1.490(2) ?
C59 C58 . 1.389(2) ?
C59 C60 . 1.395(2) ?
C59 H59 . 0.9300 ?
C60 H60 . 0.9300 ?
C61 O19 . 1.368(2) ?
C61 C60 . 1.389(2) ?
C62 C61 . 1.394(2) ?
C62 C63 . 1.378(2) ?
C62 H62 . 0.9300 ?
C63 C58 . 1.396(2) ?
C63 H63 . 0.9300 ?
C64 H64A . 0.9600 ?
C64 H64B . 0.9600 ?
C64 H64C . 0.9600 ?
C65 C66 . 1.492(2) ?
C66 C71 . 1.399(2) ?
C67 C66 . 1.391(2) ?
C67 H67 . 0.9300 ?
C68 C67 . 1.388(2) ?
C68 C69 . 1.390(2) ?
C68 H68 . 0.9300 ?
C70 C69 . 1.396(2) ?
C70 C71 . 1.379(2) ?
C70 H70 . 0.9300 ?
C71 H71 . 0.9300 ?
C72 H72A . 0.9600 ?
C72 H72B . 0.9600 ?
C72 H72C . 0.9600 ?
C73 N9 . 1.339(2) ?
C73 C74 . 1.386(2) ?
C73 H73 . 0.9300 ?
C74 C75 . 1.393(2) ?
C74 C78 . 1.510(2) ?
C75 H75 . 0.9300 ?
C76 C75 . 1.395(2) ?
C76 C77 . 1.379(2) ?
C76 H76 . 0.9300 ?
C77 H77 . 0.9300 ?
C79 C80 . 1.385(2) ?
C79 H79 . 0.9300 ?
C80 C81 . 1.397(2) ?
C80 C84 . 1.504(2) ?
C81 H81 . 0.9300 ?
C82 C81 . 1.389(2) ?
C82 C83 . 1.375(2) ?
C82 H82 . 0.9300 ?
C83 H83 . 0.9300 ?

loop_
_geom_hbond_atom_site_label_D
_geom_hbond_atom_site_label_H
_geom_hbond_atom_site_label_A
_geom_hbond_site_symmetry_A
_geom_hbond_distance_DH
_geom_hbond_distance_HA
_geom_hbond_distance_DA
_geom_hbond_angle_DHA
_geom_hbond_publ_flag
N2 H2A O24 1_455 0.82(2) 2.16(2) 2.966(2) 168.8(2) yes
N2 H2B O4 2_566 0.84(2) 2.16(2) 2.991(2) 176.6(2) yes
N4 H4A O17 2_766 0.83(2) 2.08(2) 2.903(2) 169.4(2) yes
N4 H4B O16 2_657 0.85(2) 2.59(2) 3.152(2) 125.0(2) yes
N4 H4B O19 1_545 0.85(2) 2.52(2) 3.225(2) 141.3(2) yes
N6 H6A O23 2_676 0.78(2) 2.40(2) 3.073(2) 146(2) yes
N6 H6B O10 2_567 0.86(2) 2.11(2) 2.959(2) 170.3(2) yes
N8 H8D O8 2_657 0.79(2) 2.13(2) 2.909(2) 166(2) yes
N8 H8E O20 1_546 0.87(2) 2.19(2) 3.058(2) 174.8(2) yes
N10 H10A O12 1_564 0.87(2) 2.21(2) 3.077(2) 172(2) yes
N10 H10B O15 2_676 0.84(2) 2.10(2) 2.917(2) 162.8(2) yes
N12 H12A O11 2_766 0.83(2) 2.55(2) 3.268(2) 145(2) yes
N12 H12B O1 2_766 0.87(2) 2.07(2) 2.940(2) 171.9(2) yes
C4 H4 O14 2_557 0.93 2.45 3.331(2) 158 n
C19 H19 O4 2_566 0.93 2.36 3.175(2) 146 n
C25 H25 O17 2_766 0.93 2.41 3.284(2) 157 n
C27 H27 O7 2_666 0.93 2.47 3.214(2) 138 n
C34 H34 O22 2_776 0.93 2.51 3.329(2) 148 n
C35 H35 O15 2_667 0.93 2.45 3.304(2) 152 n
C47 H47 O10 2_567 0.93 2.27 3.146(2) 156 n
C53 H53 O20 1_546 0.93 2.31 3.172(2) 154 n
C59 H59 O8 2_666 0.93 2.58 3.390(2) 146 n
C60 H60 O6 . 0.93 2.42 3.282(2) 153 n
C75 H75 O12 1_564 0.93 2.39 3.212(2) 147 n
C81 H81 O1 2_766 0.93 2.44 3.306(2) 156 n

loop_
_geom_torsion_atom_site_label_1
_geom_torsion_atom_site_label_2
_geom_torsion_atom_site_label_3
_geom_torsion_atom_site_label_4
_geom_torsion_site_symmetry_1
_geom_torsion_site_symmetry_2
_geom_torsion_site_symmetry_3
_geom_torsion_site_symmetry_4
_geom_torsion
_geom_torsion_publ_flag
O5 Zn1 O2 C1 . . . . -58.62(13) ?
N1 Zn1 O2 C1 . . . . 178.80(10) ?
N3 Zn1 O2 C1 . . . . 69.30(11) ?
O2 Zn1 O5 C9 . . . . -48.85(14) ?
N1 Zn1 O5 C9 . . . . 73.99(12) ?
N3 Zn1 O5 C9 . . . . -179.76(11) ?
C1 Zn1 O5 C9 . . . . -77.39(12) ?
O2 Zn1 N1 C17 . . . . 160.84(12) ?
O2 Zn1 N1 C21 . . . . -17.59(15) ?
O5 Zn1 N1 C17 . . . . 14.96(13) ?
O5 Zn1 N1 C21 . . . . -163.47(14) ?
N3 Zn1 N1 C17 . . . . -86.41(13) ?
N3 Zn1 N1 C21 . . . . 95.16(14) ?
C1 Zn1 N1 C17 . . . . 161.61(11) ?
C1 Zn1 N1 C21 . . . . -16.81(17) ?
O2 Zn1 N3 C23 . . . . 38.12(14) ?
O2 Zn1 N3 C27 . . . . -137.51(12) ?
O5 Zn1 N3 C23 . . . . -173.27(13) ?
O5 Zn1 N3 C27 . . . . 11.10(13) ?
N1 Zn1 N3 C23 . . . . -69.74(13) ?
N1 Zn1 N3 C27 . . . . 114.64(13) ?
C1 Zn1 N3 C23 . . . . 65.34(13) ?
C1 Zn1 N3 C27 . . . . -110.29(13) ?
O2 Zn1 C1 O1 . . . . -178.16(17) ?
O2 Zn1 C1 C2 . . . . 7.0(5) ?
O5 Zn1 C1 O1 . . . . -38.16(11) ?
O5 Zn1 C1 O2 . . . . 140.01(10) ?
O5 Zn1 C1 C2 . . . . 147.1(5) ?
N1 Zn1 C1 O1 . . . . -179.72(9) ?
N1 Zn1 C1 O2 . . . . -1.56(13) ?
N1 Zn1 C1 C2 . . . . 5.5(5) ?
N3 Zn1 C1 O1 . . . . 65.10(10) ?
N3 Zn1 C1 O2 . . . . -116.74(11) ?
N3 Zn1 C1 C2 . . . . -109.7(5) ?
O13 Zn2 O9 C29 . . . . 62.59(13) ?
N5 Zn2 O9 C29 . . . . -66.21(12) ?
N7 Zn2 O9 C29 . . . . -175.47(11) ?
O9 Zn2 O13 C37 . . . . 47.40(14) ?
N5 Zn2 O13 C37 . . . . 179.12(12) ?
N7 Zn2 O13 C37 . . . . -73.52(12) ?
O9 Zn2 N5 C45 . . . . -19.92(14) ?
O9 Zn2 N5 C49 . . . . 151.00(13) ?
O13 Zn2 N5 C45 . . . . -167.74(12) ?
O13 Zn2 N5 C49 . . . . 3.18(14) ?
N7 Zn2 N5 C45 . . . . 86.16(13) ?
N7 Zn2 N5 C49 . . . . -102.92(13) ?
O9 Zn2 N7 C51 . . . . -160.13(13) ?
O9 Zn2 N7 C55 . . . . 17.74(15) ?
O13 Zn2 N7 C51 . . . . -16.11(14) ?
O13 Zn2 N7 C55 . . . . 161.75(13) ?
N5 Zn2 N7 C51 . . . . 87.12(13) ?
N5 Zn2 N7 C55 . . . . -95.01(14) ?
O18 Zn3 O17 C57 . . . . -0.80(10) ?
O21 Zn3 O17 C57 . . . . 146.61(10) ?
N9 Zn3 O17 C57 . . . . 0.99(18) ?
N11 Zn3 O17 C57 . . . . -116.18(10) ?
O17 Zn3 O18 C57 . . . . 0.78(9) ?
O21 Zn3 O18 C57 . . . . -56.88(13) ?
N9 Zn3 O18 C57 . . . . -178.52(10) ?
N11 Zn3 O18 C57 . . . . 74.39(11) ?
O17 Zn3 O21 C65 . . . . -90.17(11) ?
O18 Zn3 O21 C65 . . . . -43.40(15) ?
N9 Zn3 O21 C65 . . . . 76.90(12) ?
N11 Zn3 O21 C65 . . . . -177.93(11) ?
C57 Zn3 O21 C65 . . . . -72.15(12) ?
O17 Zn3 N9 C73 . . . . 158.69(12) ?
O17 Zn3 N9 C77 . . . . -20.9(2) ?
O18 Zn3 N9 C73 . . . . 160.23(12) ?
O18 Zn3 N9 C77 . . . . -19.33(14) ?
O21 Zn3 N9 C73 . . . . 13.80(13) ?
O21 Zn3 N9 C77 . . . . -165.76(13) ?
N11 Zn3 N9 C73 . . . . -87.07(13) ?
N11 Zn3 N9 C77 . . . . 93.37(14) ?
C57 Zn3 N9 C73 . . . . 159.30(11) ?
C57 Zn3 N9 C77 . . . . -20.27(17) ?
O17 Zn3 N11 C79 . . . . 84.93(13) ?
O17 Zn3 N11 C83 . . . . -88.69(13) ?
O18 Zn3 N11 C79 . . . . 29.46(14) ?
O18 Zn3 N11 C83 . . . . -144.16(12) ?
O21 Zn3 N11 C79 . . . . -179.26(12) ?
O21 Zn3 N11 C83 . . . . 7.12(13) ?
N9 Zn3 N11 C79 . . . . -74.41(13) ?
N9 Zn3 N11 C83 . . . . 111.97(13) ?
C57 Zn3 N11 C79 . . . . 58.58(13) ?
C57 Zn3 N11 C83 . . . . -115.05(13) ?
O17 Zn3 C57 O18 . . . . -178.63(17) ?
O18 Zn3 C57 O17 . . . . 178.63(17) ?
O21 Zn3 C57 O17 . . . . -39.13(11) ?
O21 Zn3 C57 O18 . . . . 142.24(10) ?
N9 Zn3 C57 O17 . . . . -179.52(9) ?
N9 Zn3 C57 O18 . . . . 1.86(13) ?
N11 Zn3 C57 O17 . . . . 65.40(10) ?
N11 Zn3 C57 O18 . . . . -113.23(10) ?
Zn1 O2 C1 O1 . . . . 2.06(19) ?
Zn1 O2 C1 C2 . . . . -178.09(12) ?
C8 O3 C5 C4 . . . . 7.7(3) ?
C8 O3 C5 C6 . . . . -173.03(16) ?
Zn1 O5 C9 O4 . . . . 3.7(2) ?
Zn1 O5 C9 C10 . . . . -176.46(11) ?
C16 O6 C13 C12 . . . . 178.37(15) ?
C16 O6 C13 C14 . . . . -2.0(2) ?
Zn2 O9 C29 O10 . . . . -0.3(2) ?
Zn2 O9 C29 C30 . . . . 179.44(12) ?
C36 O11 C33 C32 . . . . 4.8(2) ?
C36 O11 C33 C34 . . . . -177.21(15) ?
Zn2 O13 C37 O12 . . . . -4.3(2) ?
Zn2 O13 C37 C38 . . . . 174.17(11) ?
C44 O14 C41 C40 . . . . 2.5(3) ?
C44 O14 C41 C42 . . . . -177.25(15) ?
Zn3 O17 C57 O18 . . . . 1.24(15) ?
Zn3 O17 C57 C58 . . . . -177.97(15) ?
Zn3 O18 C57 O17 . . . . -1.50(18) ?
Zn3 O18 C57 C58 . . . . 177.72(13) ?
Zn3 O21 C65 O20 . . . . 2.3(2) ?
Zn3 O21 C65 C66 . . . . -176.59(11) ?
C72 O22 C69 C68 . . . . -3.6(3) ?
C72 O22 C69 C70 . . . . 176.33(16) ?
C21 N1 C17 C18 . . . . 0.4(3) ?
Zn1 N1 C17 C18 . . . . -178.16(13) ?
Zn1 N1 C21 C20 . . . . 179.77(13) ?
C17 N1 C21 C20 . . . . 1.3(3) ?
Zn1 N3 C27 C26 . . . . 176.25(13) ?
C23 N3 C27 C26 . . . . 0.5(2) ?
Zn2 N5 C45 C46 . . . . 171.01(13) ?
C49 N5 C45 C46 . . . . -0.2(3) ?
Zn2 N5 C49 C48 . . . . -171.37(14) ?
C45 N5 C49 C48 . . . . -0.3(3) ?
Zn2 N7 C51 C52 . . . . 177.20(13) ?
C55 N7 C51 C52 . . . . -0.8(3) ?
Zn2 N7 C55 C54 . . . . -178.59(13) ?
C51 N7 C55 C54 . . . . -0.7(3) ?
Zn3 N9 C77 C76 . . . . -179.39(13) ?
C73 N9 C77 C76 . . . . 1.0(3) ?
Zn3 N11 C79 C80 . . . . -173.43(13) ?
C83 N11 C79 C80 . . . . 0.4(2) ?
Zn3 N11 C83 C82 . . . . 173.53(13) ?
C79 N11 C83 C82 . . . . -0.3(2) ?
Zn1 C1 C2 C3 . . . . -11.2(6) ?
Zn1 C1 C2 C7 . . . . 170.4(4) ?
O1 C1 C2 C3 . . . . 174.56(16) ?
O1 C1 C2 C7 . . . . -3.8(3) ?
O2 C1 C2 C3 . . . . -5.3(2) ?
O2 C1 C2 C7 . . . . 176.36(15) ?
C1 C2 C3 C4 . . . . -178.65(16) ?
C7 C2 C3 C4 . . . . -0.3(3) ?
C1 C2 C7 C6 . . . . 178.95(16) ?
C3 C2 C7 C6 . . . . 0.6(3) ?
C5 C4 C3 C2 . . . . -0.4(3) ?
C3 C4 C5 O3 . . . . -179.89(16) ?
C3 C4 C5 C6 . . . . 0.9(3) ?
C7 C6 C5 O3 . . . . -179.91(16) ?
C7 C6 C5 C4 . . . . -0.6(3) ?
C5 C6 C7 C2 . . . . -0.1(3) ?
O4 C9 C10 C11 . . . . -176.73(16) ?
O4 C9 C10 C15 . . . . 6.4(3) ?
O5 C9 C10 C11 . . . . 3.4(2) ?
O5 C9 C10 C15 . . . . -173.43(15) ?
C9 C10 C11 C12 . . . . -177.03(15) ?
C15 C10 C11 C12 . . . . -0.1(3) ?
C10 C11 C12 C13 . . . . 0.6(3) ?
O6 C13 C12 C11 . . . . 179.24(15) ?
C14 C13 C12 C11 . . . . -0.5(3) ?
O6 C13 C14 C15 . . . . -179.87(16) ?
C12 C13 C14 C15 . . . . -0.2(3) ?
C13 C14 C15 C10 . . . . 0.7(3) ?
C14 C15 C10 C9 . . . . 176.34(16) ?
C14 C15 C10 C11 . . . . -0.6(3) ?
C19 C18 C17 N1 . . . . -1.4(3) ?
C22 C18 C17 N1 . . . . 178.48(16) ?
C17 C18 C19 C20 . . . . 0.7(3) ?
C22 C18 C19 C20 . . . . -179.14(17) ?
C17 C18 C22 O7 . . . . 17.5(3) ?
C17 C18 C22 N2 . . . . -161.67(17) ?
C19 C18 C22 O7 . . . . -162.65(18) ?
C19 C18 C22 N2 . . . . 18.1(3) ?
C18 C19 C20 C21 . . . . 0.9(3) ?
C19 C20 C21 N1 . . . . -2.0(3) ?
C24 C23 N3 C27 . . . . 0.1(2) ?
C24 C23 N3 Zn1 . . . . -175.63(12) ?
N3 C23 C24 C25 . . . . -0.4(3) ?
N3 C23 C24 C28 . . . . 177.12(15) ?
C26 C25 C24 C23 . . . . 0.2(2) ?
C26 C25 C24 C28 . . . . -177.09(16) ?
C24 C25 C26 C27 . . . . 0.3(3) ?
N3 C27 C26 C25 . . . . -0.7(3) ?
O8 C28 C24 C23 . . . . 10.9(2) ?
O8 C28 C24 C25 . . . . -171.69(17) ?
N4 C28 C24 C23 . . . . -167.57(16) ?
N4 C28 C24 C25 . . . . 9.8(3) ?
O9 C29 C30 C31 . . . . 178.91(16) ?
O9 C29 C30 C35 . . . . 2.1(2) ?
O10 C29 C30 C31 . . . . -1.3(3) ?
O10 C29 C30 C35 . . . . -178.18(16) ?
C29 C30 C35 C34 . . . . 177.52(16) ?
C31 C30 C35 C34 . . . . 0.6(3) ?
C32 C31 C30 C29 . . . . -177.86(16) ?
C32 C31 C30 C35 . . . . -1.0(3) ?
C30 C31 C32 C33 . . . . 0.5(3) ?
O11 C33 C32 C31 . . . . 178.25(16) ?
C34 C33 C32 C31 . . . . 0.3(3) ?
O11 C33 C34 C35 . . . . -178.77(15) ?
C32 C33 C34 C35 . . . . -0.7(3) ?
C30 C35 C34 C33 . . . . 0.2(3) ?
O12 C37 C38 C39 . . . . -2.3(3) ?
O12 C37 C38 C43 . . . . 178.60(16) ?
O13 C37 C38 C39 . . . . 179.20(16) ?
O13 C37 C38 C43 . . . . 0.1(2) ?
C37 C38 C39 C40 . . . . -179.05(16) ?
C43 C38 C39 C40 . . . . 0.1(3) ?
C37 C38 C43 C42 . . . . 179.77(16) ?
C39 C38 C43 C42 . . . . 0.6(3) ?
C41 C40 C39 C38 . . . . -0.7(3) ?
C39 C40 C41 O14 . . . . -179.09(16) ?
C39 C40 C41 C42 . . . . 0.6(3) ?
O14 C41 C42 C43 . . . . 179.81(15) ?
C40 C41 C42 C43 . . . . 0.1(3) ?
C38 C43 C42 C41 . . . . -0.7(3) ?
C47 C46 C45 N5 . . . . 0.2(3) ?
C50 C46 C45 N5 . . . . -177.00(15) ?
C45 C46 C47 C48 . . . . 0.3(3) ?
C50 C46 C47 C48 . . . . 177.26(16) ?
C45 C46 C50 O15 . . . . -10.4(2) ?
C45 C46 C50 N6 . . . . 168.43(17) ?
C47 C46 C50 O15 . . . . 172.62(17) ?
C47 C46 C50 N6 . . . . -8.6(3) ?
C49 C48 C47 C46 . . . . -0.8(3) ?
C47 C48 C49 N5 . . . . 0.8(3) ?
N7 C51 C52 C53 . . . . 1.4(3) ?
N7 C51 C52 C56 . . . . -178.01(16) ?
C51 C52 C53 C54 . . . . -0.5(3) ?
C56 C52 C53 C54 . . . . 178.83(16) ?
C55 C54 C53 C52 . . . . -0.9(3) ?
C53 C54 C55 N7 . . . . 1.5(3) ?
O16 C56 C52 C51 . . . . -14.7(3) ?
O16 C56 C52 C53 . . . . 165.98(18) ?
N8 C56 C52 C51 . . . . 165.20(17) ?
N8 C56 C52 C53 . . . . -14.1(3) ?
O17 C57 C58 C59 . . . . 175.59(16) ?
O17 C57 C58 C63 . . . . -1.6(2) ?
O18 C57 C58 C59 . . . . -3.6(2) ?
O18 C57 C58 C63 . . . . 179.17(15) ?
C60 C59 C58 C57 . . . . -177.83(15) ?
C60 C59 C58 C63 . . . . -0.6(2) ?
C58 C59 C60 C61 . . . . 0.1(3) ?
C60 C61 O19 C64 . . . . 12.2(2) ?
C62 C61 O19 C64 . . . . -169.53(16) ?
O19 C61 C60 C59 . . . . 178.68(16) ?
C62 C61 C60 C59 . . . . 0.5(3) ?
C63 C62 C61 O19 . . . . -178.98(15) ?
C63 C62 C61 C60 . . . . -0.6(3) ?
C61 C62 C63 C58 . . . . 0.1(3) ?
C62 C63 C58 C57 . . . . 177.72(16) ?
C62 C63 C58 C59 . . . . 0.5(3) ?
O21 C65 C66 C67 . . . . 170.90(16) ?
O21 C65 C66 C71 . . . . -9.7(2) ?
O20 C65 C66 C67 . . . . -8.0(3) ?
O20 C65 C66 C71 . . . . 171.43(16) ?
C65 C66 C71 C70 . . . . 179.70(16) ?
C67 C66 C71 C70 . . . . -0.9(3) ?
C68 C67 C66 C65 . . . . -179.13(16) ?
C68 C67 C66 C71 . . . . 1.4(3) ?
C69 C68 C67 C66 . . . . -0.4(3) ?
C67 C68 C69 O22 . . . . 178.65(16) ?
C67 C68 C69 C70 . . . . -1.3(3) ?
C71 C70 C69 O22 . . . . -178.09(16) ?
C71 C70 C69 C68 . . . . 1.8(3) ?
C69 C70 C71 C66 . . . . -0.8(3) ?
C74 C73 N9 C77 . . . . 0.9(3) ?
C74 C73 N9 Zn3 . . . . -178.69(13) ?
N9 C73 C74 C75 . . . . -1.7(3) ?
N9 C73 C74 C78 . . . . 178.28(16) ?
C73 C74 C75 C76 . . . . 0.6(3) ?
C78 C74 C75 C76 . . . . -179.40(16) ?
C73 C74 C78 O23 . . . . 18.3(3) ?
C73 C74 C78 N10 . . . . -161.14(17) ?
C75 C74 C78 O23 . . . . -161.71(18) ?
C75 C74 C78 N10 . . . . 18.8(3) ?
C77 C76 C75 C74 . . . . 1.2(3) ?
C75 C76 C77 N9 . . . . -2.1(3) ?
N11 C79 C80 C81 . . . . 0.0(3) ?
N11 C79 C80 C84 . . . . 177.85(15) ?
C79 C80 C81 C82 . . . . -0.4(2) ?
C84 C80 C81 C82 . . . . -178.06(16) ?
C79 C80 C84 O24 . . . . 7.0(2) ?
C79 C80 C84 N12 . . . . -173.62(16) ?
C81 C80 C84 O24 . . . . -175.31(17) ?
C81 C80 C84 N12 . . . . 4.1(3) ?
C83 C82 C81 C80 . . . . 0.5(3) ?
C81 C82 C83 N11 . . . . -0.1(3) ?
